data_7234837
loop_
_publ_author_name
'Shunichiro Ito'
'Amane Hirose'
'Madoka Yamaguchi'
'Kazuo Tanaka'
'Yoshiki Chujo'

_publ_section_title
;
 Size-discrimination of volatile organic compounds utilizing gallium
 diiminate by luminescent chromism of crystallization-induced emission via
 encapsulation-triggered crystal-crystal transition
;
_journal_name_full 'Journal of Materials Chemistry C'
_journal_page_first 5564
_journal_page_last 5571
_journal_paper_doi 10.1039/C6TC01819J
_journal_volume 4
_journal_year 2016
_chemical_formula_moiety 'C27 H21 Cl2 Ga1 N2, (C5 H5 N1)0.5'
_chemical_formula_structural 'C27 H21 Cl2 Ga1 N2 (C5 H5 N1)0.5'
_chemical_formula_sum 'C29.5 H23.5 Cl2 Ga N2.5'
_chemical_formula_weight 553.648
_chemical_name_common Ga_pyridine
_space_group_crystal_system tetragonal
_space_group_IT_number 109
_space_group_name_Hall 'I 4bw -2'
_space_group_name_H-M_alt 'I 41 m d'
_cell_angle_alpha 90
_cell_angle_beta 90
_cell_angle_gamma 90
_cell_formula_units_Z 8
_cell_length_a 29.526(5)
_cell_length_b 29.526(5)
_cell_length_c 6.0428(12)
_cell_measurement_reflns_used 20
_cell_measurement_temperature 298
_cell_measurement_theta_max 70
_cell_measurement_theta_min 4
_cell_volume 5268.0(16)
_computing_cell_refinement 'PDXL Version 2.4.2.0 (Rigaku, 2015)'
_computing_data_collection 'Rigaku SmartLab'
_computing_publication_material 'PDXL Version 2.4.2.0 (Rigaku, 2015)'
_computing_structure_refinement 'PDXL Version 2.4.2.0 (Rigaku, 2015)'
_computing_structure_solution 'PDXL Version 2.4.2.0 (Rigaku, 2015)'
_diffrn_ambient_temperature 298
_diffrn_measurement_device_type 'Rigaku SmartLabGuidance'
_diffrn_measurement_method 2\q
_diffrn_radiation_type 'Cu K\a~1~'
_diffrn_radiation_wavelength 1.540593
_exptl_crystal_colour yellow
_exptl_crystal_density_diffrn 1.40
_exptl_crystal_F_000 2264.00
_exptl_crystal_preparation Luminescent
_pd_calc_method 'Rietveld Refinement'
_pd_char_colour yellow
_pd_meas_2theta_range_inc 0.0100
_pd_meas_2theta_range_max 70.0000
_pd_meas_2theta_range_min 4.0000
_pd_meas_number_of_points 6601
_pd_proc_ls_pref_orient_corr
;
    Spherical harmonics
    Maximum harmonic order: 4
;
_pd_proc_ls_prof_R_factor 0.0470
_pd_proc_ls_prof_wR_expected 0.0664
_pd_proc_ls_prof_wR_factor 0.0628
_refine_ls_goodness_of_fit_all 0.9397
_refine_ls_hydrogen_treatment mixed
_refine_ls_matrix_type full
_refine_ls_number_constraints 2
_refine_ls_number_parameters 161
_refine_ls_number_restraints 107
_refine_ls_shift/su_max 0.0000
_refine_ls_structure_factor_coef Fsqd
_refine_ls_weighting_scheme sigma
_reflns_d_resolution_high 1.3449
_reflns_d_resolution_low 14.7631
_reflns_limit_h_max 21
_reflns_limit_h_min 0
_reflns_limit_k_max 21
_reflns_limit_k_min 0
_reflns_limit_l_max 4
_reflns_limit_l_min 0
_reflns_number_total 355
_cod_data_source_file J-Mater-Chem-C-2016-4-5564.cif
_cod_data_source_block Ga_pyridine_1
_cod_original_cell_volume 5268.2(17)
_cod_original_formula_sum 'C29.500 H23.500 Cl2 Ga1 N2.500'
_cod_database_code 7234837
_rigaku_reference_intensity_ratio 1.74

loop_
_symmetry_equiv_pos_site_id
_symmetry_equiv_pos_as_xyz
1 x,y,z
2 -x,-y,z
3 y,1/2+x,1/4+z
4 -y,1/2-x,1/4+z
5 -x,y,z
6 x,-y,z
7 -y,1/2+x,1/4+z
8 y,1/2-x,1/4+z
9 1/2+x,1/2+y,1/2+z
10 1/2-x,1/2-y,1/2+z
11 1/2+y,1+x,3/4+z
12 1/2-y,1-x,3/4+z
13 1/2-x,1/2+y,1/2+z
14 1/2+x,1/2-y,1/2+z
15 1/2-y,1+x,3/4+z
16 1/2+y,1-x,3/4+z

loop_
_atom_site_label
_atom_site_type_symbol
_atom_site_fract_x
_atom_site_fract_y
_atom_site_fract_z
_atom_site_U_iso_or_equiv
_atom_site_adp_type
_atom_site_occupancy
Ga1 Ga 0.5 0.26793(13) 0.378867 0.0411(15) Uiso 1
Cl1 Cl 0.5 0.1978(2) 0.4673(16) 0.0411(15) Uiso 1
Cl2 Cl 0.5 0.2759(2) 0.0234(11) 0.0411(15) Uiso 1
N1 N 0.4504(3) 0.3020(3) 0.497(2) 0.0411(15) Uiso 1
N2 N 0.4465(16) 0.494(2) 0.316(8) 0.085(15) Uiso 0.25
C1 C 0.5 0.3637(6) 0.592(5) 0.0411(15) Uiso 1
C2 C 0.4571(3) 0.3422(4) 0.576(2) 0.0411(15) Uiso 1
C3 C 0.4184(4) 0.3724(4) 0.633(3) 0.0411(15) Uiso 1
C4 C 0.4174(4) 0.3956(5) 0.827(3) 0.0411(15) Uiso 1
C5 C 0.3807(5) 0.4270(4) 0.875(3) 0.0411(15) Uiso 1
C6 C 0.3479(4) 0.4317(4) 0.718(3) 0.0411(15) Uiso 1
C7 C 0.3496(4) 0.4080(5) 0.524(3) 0.0411(15) Uiso 1
C8 C 0.3854(5) 0.3790(4) 0.484(3) 0.0411(15) Uiso 1
C9 C 0.4087(4) 0.2782(4) 0.517(2) 0.0411(15) Uiso 1
C10 C 0.3835(5) 0.2784(4) 0.711(2) 0.0411(15) Uiso 1
C11 C 0.3430(5) 0.2525(5) 0.730(3) 0.0411(15) Uiso 1
C12 C 0.3292(4) 0.2264(5) 0.554(3) 0.0411(15) Uiso 1
C13 C 0.3540(5) 0.2263(4) 0.364(3) 0.0411(15) Uiso 1
C14 C 0.3948(5) 0.2520(5) 0.345(2) 0.0411(15) Uiso 1
C15 C 0.4576(6) 0.486(3) 0.526(7) 0.085(15) Uiso 0.25
C16 C 0.5 0.495(3) 0.614(4) 0.085(15) Uiso 0.25
C17 C 0.5330(12) 0.512(3) 0.474(8) 0.085(15) Uiso 0.25
C18 C 0.522(3) 0.5210(14) 0.255(7) 0.085(15) Uiso 0.25
C19 C 0.479(3) 0.5110(16) 0.184(6) 0.085(15) Uiso 0.25
H1 H 0.5 0.3947(19) 0.64(3) 0.0411(15) Uiso 1
H2 H 0.4408(9) 0.3927(9) 0.930(5) 0.0411(15) Uiso 1
H3 H 0.3784(9) 0.4434(9) 1.009(5) 0.0411(15) Uiso 1
H4 H 0.3232(9) 0.4514(9) 0.749(5) 0.0411(15) Uiso 1
H5 H 0.3271(9) 0.4115(10) 0.416(5) 0.0411(15) Uiso 1
H6 H 0.3863(9) 0.3640(9) 0.351(5) 0.0411(15) Uiso 1
H7 H 0.3929(9) 0.2955(9) 0.830(4) 0.0411(15) Uiso 1
H8 H 0.3256(9) 0.2538(10) 0.859(5) 0.0411(15) Uiso 1
H9 H 0.3017(8) 0.2091(9) 0.561(5) 0.0411(15) Uiso 1
H10 H 0.3443(9) 0.2084(9) 0.245(5) 0.0411(15) Uiso 1
H11 H 0.4116(9) 0.2509(9) 0.216(4) 0.0411(15) Uiso 1
H12 H 0.4307(11) 0.473(4) 0.630(11) 0.085(15) Uiso 0.25
H13 H 0.5071(13) 0.488(5) 0.786(6) 0.085(15) Uiso 0.25
H14 H 0.5668(13) 0.520(4) 0.535(12) 0.085(15) Uiso 0.25
H15 H 0.546(4) 0.5345(19) 0.140(12) 0.085(15) Uiso 0.25
H16 H 0.469(4) 0.517(3) 0.014(7) 0.085(15) Uiso 0.25

loop_
_atom_type_symbol
_atom_type_description
_atom_type_scat_dispersion_real
_atom_type_scat_dispersion_imag
_atom_type_scat_Cromer_Mann_a1
_atom_type_scat_Cromer_Mann_b1
_atom_type_scat_Cromer_Mann_a2
_atom_type_scat_Cromer_Mann_b2
_atom_type_scat_Cromer_Mann_a3
_atom_type_scat_Cromer_Mann_b3
_atom_type_scat_Cromer_Mann_a4
_atom_type_scat_Cromer_Mann_b4
_atom_type_scat_Cromer_Mann_c
_atom_type_scat_source
C C 0.017 0.009 2.31000 1.02000 1.58860 0.865000 20.8439 10.2075 0.568700 51.6512 0.215600
;
    International Tables for Crystallography Vol. C, Table 6.1.1.4 (1999),
    and KEK Report 88-14, 1-136.
;
Cl Cl 0.347 0.702 11.4604 7.19640 6.25560 1.64550 0.010400 1.16620 18.5194 47.7784 -9.5574
;
    International Tables for Crystallography Vol. C, Table 6.1.1.4 (1999),
    and KEK Report 88-14, 1-136.
;
Ga Ga -1.353 0.776 15.2354 6.70060 4.35910 2.96230 3.06690 0.241200 10.7805 61.4135 1.71890
;
    International Tables for Crystallography Vol. C, Table 6.1.1.4 (1999),
    and KEK Report 88-14, 1-136.
;
H H 0.000 0.000 0.489918 0.262003 0.196767 0.049879 20.6593 7.74039 49.5519 2.20159 0.001305
;
    International Tables for Crystallography Vol. C, Table 6.1.1.4 (1999).
;
N N 0.029 0.018 12.2126 3.13220 2.01250 1.16630 0.005700 9.89330 28.9975 0.582600 -11.529
;
    International Tables for Crystallography Vol. C, Table 6.1.1.4 (1999),
    and KEK Report 88-14, 1-136.
;

loop_
_geom_angle_atom_site_label_1
_geom_angle_atom_site_label_2
_geom_angle_atom_site_label_3
_geom_angle
_geom_angle_publ_flag
_geom_angle_site_symmetry_1
_geom_angle_site_symmetry_2
_geom_angle_site_symmetry_3
Ga1 N1 C2 120.0(9) yes . . .
Ga1 N1 C9 115.7(10) yes . . .
Cl1 Ga1 Cl2 110.7(4) yes . . .
Cl1 Ga1 N1 114.5(5) yes . . .
Cl1 Ga1 N1 114.5(5) yes . . 5_655
Cl2 Ga1 N1 108.3(5) yes . . .
Cl2 Ga1 N1 108.3(5) yes . . 5_655
N1 Ga1 N1 99.8(6) yes . . 5_655
N1 C9 C10 122.0(15) yes . . .
N1 C9 C14 118.7(15) yes . . .
N2 C15 C16 124(5) yes . . .
N1 C2 C1 125.0(13) yes . . .
N1 C2 C3 121.0(12) yes . . .
N2 C19 C18 124(5) yes . . .
C2 N1 C9 123.8(13) yes . . .
C15 N2 C19 117(7) yes . . .
C2 C1 C2 126.1(17) yes . . 5_655
C1 C2 C3 113.6(13) yes . . .
C2 C3 C4 121.2(14) yes . . .
C2 C3 C8 119.3(16) yes . . .
C4 C3 C8 119.4(14) yes . . .
C3 C4 C5 120.6(15) yes . . .
C4 C5 C6 117.2(16) yes . . .
C5 C6 C7 121.1(15) yes . . .
C6 C7 C8 119.9(16) yes . . .
C3 C8 C7 121.7(17) yes . . .
C10 C9 C14 119.1(14) yes . . .
C9 C10 C11 121.0(16) yes . . .
C10 C11 C12 119.2(17) yes . . .
C11 C12 C13 119.6(15) yes . . .
C12 C13 C14 121.3(16) yes . . .
C9 C14 C13 119.8(15) yes . . .
C15 C16 C17 118(4) yes . . .
C16 C17 C18 119(6) yes . . .
C17 C18 C19 119(6) yes . . .
N2 C15 H12 116(5) no . . .
N2 C19 H16 116(11) no . . .
C3 C4 H2 121(3) no . . .
C5 C4 H2 119(3) no . . .
C4 C5 H3 123(3) no . . .
C6 C5 H3 119(3) no . . .
C5 C6 H4 118(3) no . . .
C7 C6 H4 121(3) no . . .
C6 C7 H5 121(3) no . . .
C8 C7 H5 119(3) no . . .
C3 C8 H6 120(3) no . . .
C7 C8 H6 119(3) no . . .
C9 C10 H7 120(3) no . . .
C11 C10 H7 119(3) no . . .
C10 C11 H8 120(3) no . . .
C12 C11 H8 120(3) no . . .
C11 C12 H9 121(3) no . . .
C13 C12 H9 120(3) no . . .
C12 C13 H10 119(3) no . . .
C14 C13 H10 120(3) no . . .
C9 C14 H11 120(3) no . . .
C17 C18 H15 121(10) no . . .
C17 C16 H13 121(4) no . . .
C19 C18 H15 120(8) no . . .
C16 C17 H14 121(7) no . . .
C16 C15 H12 120(7) no . . .
C13 C14 H11 120(3) no . . .
C2 C1 H1 117(4) no . . .
C15 C16 H13 121(6) no . . .
C18 C19 H16 120(9) no . . .
C18 C17 H14 121(8) no . . .

loop_
_geom_bond_atom_site_label_1
_geom_bond_atom_site_label_2
_geom_bond_distance
_geom_bond_publ_flag
_geom_bond_site_symmetry_1
_geom_bond_site_symmetry_2
Ga1 Cl1 2.140(8) yes . .
Ga1 Cl2 2.161(7) yes . .
Ga1 N1 1.916(10) yes . .
N1 C2 1.296(16) yes . .
N1 C9 1.422(15) yes . .
N2 C15 1.33(7) yes . .
N2 C19 1.34(8) yes . .
C1 C2 1.420(13) yes . .
C11 C12 1.38(2) yes . .
C2 C3 1.490(16) yes . .
C3 C4 1.36(2) yes . .
C3 C8 1.34(2) yes . .
C4 C5 1.45(2) yes . .
C9 C10 1.39(2) yes . .
C5 C6 1.36(2) yes . .
C9 C14 1.36(2) yes . .
C6 C7 1.36(2) yes . .
C10 C11 1.43(2) yes . .
C7 C8 1.38(2) yes . .
C12 C13 1.36(2) yes . .
C13 C14 1.43(2) yes . .
C15 C16 1.38(3) yes . .
C16 C17 1.39(6) yes . .
C17 C18 1.39(7) yes . .
C18 C19 1.37(10) yes . .
C8 H6 0.92(3) no . .
C10 H7 0.92(3) no . .
C11 H8 0.93(3) no . .
C7 H5 0.94(3) no . .
C16 H13 1.08(5) no . .
C12 H9 0.96(3) no . .
C1 H1 0.95(8) no . .
C17 H14 1.09(6) no . .
C13 H10 0.94(3) no . .
C14 H11 0.92(3) no . .
C4 H2 0.93(3) no . .
C5 H3 0.95(3) no . .
C6 H4 0.95(3) no . .
C18 H15 1.08(11) no . .
C15 H12 1.09(7) no . .
C19 H16 1.09(7) no . .
